data_7245723
loop_
_publ_author_name
'Kusumoto, Sotaro'
'Oishi, Karin'
'Nakaya, Manabu'
'Suzuki, Ryo'
'Tachibana, Masaru'
'Kim, Yang'
'Koide, Yoshihiro'
'Hayami, Shinya'

_publ_section_title
;
 Multi-faceted elastic flexibility of 1-naphthyl and 9-anthryl
 2,2&#x2019;:6&#x2019;,2&#x2019;&#x2019;-terpyridine crystals
;
_journal_name_full CrystEngComm
_journal_paper_doi 10.1039/D2CE01167K
_journal_year 2022
_chemical_formula_moiety 'C29 H19 N3'
_chemical_formula_sum 'C29 H19 N3'
_chemical_formula_weight 409.47
_space_group_crystal_system monoclinic
_space_group_IT_number 14
_space_group_name_Hall '-P 2ybc'
_space_group_name_H-M_alt 'P 1 21/c 1'
_atom_sites_solution_hydrogens geom
_atom_sites_solution_primary dual
_audit_creation_date 2022-08-04
_audit_creation_method
;
Olex2 1.5
(compiled 2022.04.07 svn.rca3783a0 for OlexSys, GUI svn.r6498)
;
_audit_update_record
;
2022-08-25 deposited with the CCDC.	2022-10-21 downloaded from the CCDC.
;
_cell_angle_alpha 90
_cell_angle_beta 104.463(12)
_cell_angle_gamma 90
_cell_formula_units_Z 4
_cell_length_a 12.7668(17)
_cell_length_b 14.4310(16)
_cell_length_c 11.6963(18)
_cell_measurement_reflns_used 874
_cell_measurement_temperature 293
_cell_measurement_theta_max 21.7310
_cell_measurement_theta_min 1.6570
_cell_volume 2086.6(5)
_computing_cell_refinement 'CrysAlisPro 1.171.41.93a (Rigaku OD, 2020)'
_computing_data_collection 'CrysAlisPro 1.171.41.93a (Rigaku OD, 2020)'
_computing_data_reduction 'CrysAlisPro 1.171.41.93a (Rigaku OD, 2020)'
_computing_molecular_graphics 'Olex2 1.5 (Dolomanov et al., 2009)'
_computing_publication_material 'Olex2 1.5 (Dolomanov et al., 2009)'
_computing_structure_refinement 'SHELXL 2018/3 (Sheldrick, 2015)'
_computing_structure_solution 'SHELXT  (Sheldrick, 2015)'
_diffrn_ambient_temperature 293
_diffrn_detector 'CCD plate'
_diffrn_measured_fraction_theta_full 0.998
_diffrn_measured_fraction_theta_max 0.987
_diffrn_measurement_details
;
List of Runs (angles in degrees, time in seconds):

  # Type    Start    End  Width  t~exp~   \w     \q     \k     \f   Frames
#--------------------------------------------------------------------------
  1  \w    -15.74 164.26   0.50   10.00    --   10.00  73.75 -25.74  360
  2  \w    -15.74 104.26   0.50   10.00    --   10.00  73.75  64.26  240
  3  \w    -15.74  44.26   0.50   10.00    --   10.00  73.75 154.26  120
  4  \f    -25.74 154.26   3.00    5.00 -25.74   0.00  73.75    --    60
;
_diffrn_measurement_device 'abstract diffractometer'
_diffrn_measurement_device_type 'Saxi-CrysAlisPro-abstract goniometer imported SAXI images'
_diffrn_measurement_method '\w and \f scans'
_diffrn_orient_matrix_type 'CrysAlisPro convention (1999,Acta A55,543-557)'
_diffrn_orient_matrix_UB_11 -0.0354803000
_diffrn_orient_matrix_UB_12 -0.0385283000
_diffrn_orient_matrix_UB_13 -0.0122030000
_diffrn_orient_matrix_UB_21 -0.0448789000
_diffrn_orient_matrix_UB_22 0.0304400000
_diffrn_orient_matrix_UB_23 -0.0159708000
_diffrn_orient_matrix_UB_31 0.0042271000
_diffrn_orient_matrix_UB_32 -0.0002433000
_diffrn_orient_matrix_UB_33 -0.0593939000
_diffrn_radiation_monochromator graphite
_diffrn_radiation_probe x-ray
_diffrn_radiation_type 'Mo K\a'
_diffrn_radiation_wavelength 0.71073
_diffrn_reflns_av_R_equivalents 0.1375
_diffrn_reflns_av_unetI/netI 0.1648
_diffrn_reflns_Laue_measured_fraction_full 0.998
_diffrn_reflns_Laue_measured_fraction_max 0.987
_diffrn_reflns_limit_h_max 15
_diffrn_reflns_limit_h_min -15
_diffrn_reflns_limit_k_max 18
_diffrn_reflns_limit_k_min -16
_diffrn_reflns_limit_l_max 14
_diffrn_reflns_limit_l_min -13
_diffrn_reflns_number 18694
_diffrn_reflns_point_group_measured_fraction_full 0.998
_diffrn_reflns_point_group_measured_fraction_max 0.987
_diffrn_reflns_theta_full 25.242
_diffrn_reflns_theta_max 26.371
_diffrn_reflns_theta_min 2.169
_diffrn_source 'fine-focus sealed X-ray tube'
_diffrn_source_type 'Enhance (Mo) X-ray Source'
_exptl_absorpt_coefficient_mu 0.077
_exptl_absorpt_correction_T_max 1.00000
_exptl_absorpt_correction_T_min 0.06053
_exptl_absorpt_correction_type multi-scan
_exptl_absorpt_process_details
;
CrysAlisPro 1.171.41.93a (Rigaku Oxford Diffraction, 2020)
Empirical absorption correction using spherical harmonics,
implemented in SCALE3 ABSPACK scaling algorithm.
;
_exptl_crystal_colour 'clear light yellow'
_exptl_crystal_colour_lustre clear
_exptl_crystal_colour_modifier light
_exptl_crystal_colour_primary yellow
_exptl_crystal_density_diffrn 1.303
_exptl_crystal_description plate
_exptl_crystal_F_000 856
_exptl_crystal_size_max 0.1
_exptl_crystal_size_mid 0.05
_exptl_crystal_size_min 0.01
_refine_diff_density_max 0.262
_refine_diff_density_min -0.288
_refine_diff_density_rms 0.062
_refine_ls_extinction_coef 0.011(3)
_refine_ls_extinction_expression Fc^*^=kFc[1+0.001xFc^2^\l^3^/sin(2\q)]^-1/4^
_refine_ls_extinction_method 'SHELXL-2018/3 (Sheldrick 2018)'
_refine_ls_goodness_of_fit_ref 0.957
_refine_ls_hydrogen_treatment constr
_refine_ls_matrix_type full
_refine_ls_number_parameters 290
_refine_ls_number_reflns 4215
_refine_ls_number_restraints 0
_refine_ls_restrained_S_all 0.957
_refine_ls_R_factor_all 0.2329
_refine_ls_R_factor_gt 0.0841
_refine_ls_shift/su_max 0.000
_refine_ls_shift/su_mean 0.000
_refine_ls_structure_factor_coef Fsqd
_refine_ls_weighting_details 'w=1/[\s^2^(Fo^2^)+(0.1252P)^2^] where P=(Fo^2^+2Fc^2^)/3'
_refine_ls_weighting_scheme calc
_refine_ls_wR_factor_gt 0.1953
_refine_ls_wR_factor_ref 0.2924
_reflns_Friedel_coverage 0.000
_reflns_number_gt 1544
_reflns_number_total 4215
_reflns_threshold_expression 'I > 2\s(I)'
_cod_data_source_file d2ce01167k6.cif
_cod_data_source_block mo_220518anthterpy_autored
_cod_database_code 7245723
_shelx_shelxl_version_number 2018/3
_chemical_oxdiff_formula 'C11 H10 N O'
_shelx_space_group_comment
;
The symmetry employed for this shelxl refinement is uniquely defined
by the following loop, which should always be used as a source of
symmetry information in preference to the above space-group names.
They are only intended as comments.
;
_shelx_estimated_absorpt_t_max 0.999
_shelx_estimated_absorpt_t_min 0.992
_olex2_refinement_description
;
1. Fixed Uiso
 At 1.2 times of:
  All C(H) groups
2.a Aromatic/amide H refined with riding coordinates:
 C005(H005), C009(H009), C00C(H00C), C00E(H00E), C00H(H00H), C00I(H00I),
 C00J(H00J), C00K(H00K), C00L(H00L), C00N(H00N), C00O(H00O), C00P(H00P),
 C00Q(H00Q), C00R(H00R), C00S(H00S), C00T(H00T), C00U(H00U), C00V(H00V),
 C00W(H00W)
;
_olex2_submission_special_instructions 'No special instructions were received'
_oxdiff_exptl_absorpt_empirical_details
;
Empirical correction (ABSPACK) includes:
- Absorption correction using spherical harmonics
- Frame scaling
;
_oxdiff_exptl_absorpt_empirical_full_max 11.281
_oxdiff_exptl_absorpt_empirical_full_min 0.476

loop_
_space_group_symop_operation_xyz
'x, y, z'
'-x, y+1/2, -z+1/2'
'-x, -y, -z'
'x, -y-1/2, z-1/2'

loop_
_atom_site_label
_atom_site_type_symbol
_atom_site_fract_x
_atom_site_fract_y
_atom_site_fract_z
_atom_site_U_iso_or_equiv
_atom_site_adp_type
_atom_site_occupancy
_atom_site_site_symmetry_order
_atom_site_calc_flag
_atom_site_refinement_flags_posn
_atom_site_refinement_flags_adp
_atom_site_refinement_flags_occupancy
_atom_site_disorder_assembly
_atom_site_disorder_group
N001 N 0.5651(3) 0.3751(2) 0.6143(3) 0.0514(9) Uani 1 1 d . . . . .
N002 N 0.7129(3) 0.4544(2) 0.9003(3) 0.0615(10) Uani 1 1 d . . . . .
N003 N 0.4860(3) 0.2396(3) 0.3500(3) 0.0654(11) Uani 1 1 d . . . . .
C004 C 0.6463(3) 0.3803(3) 0.7136(4) 0.0511(11) Uani 1 1 d . . . . .
C005 C 0.6552(3) 0.2459(3) 0.5534(4) 0.0546(11) Uani 1 1 d . . . . .
H005 H 0.657156 0.201573 0.496372 0.065 Uiso 1 1 calc R U . . .
C006 C 0.6330(3) 0.4503(3) 0.8011(4) 0.0537(11) Uani 1 1 d . . . . .
C007 C 0.8234(3) 0.1784(3) 0.6812(4) 0.0538(12) Uani 1 1 d . . . . .
C008 C 0.7377(3) 0.2501(3) 0.6571(4) 0.0546(12) Uani 1 1 d . . . . .
C009 C 0.9140(4) 0.2481(3) 0.5374(4) 0.0607(13) Uani 1 1 d . . . . .
H009 H 0.865738 0.297527 0.525093 0.073 Uiso 1 1 calc R U . . .
C00A C 0.4770(3) 0.3010(3) 0.4328(4) 0.0523(11) Uani 1 1 d . . . . .
C00B C 0.5706(3) 0.3081(3) 0.5362(4) 0.0513(11) Uani 1 1 d . . . . .
C00C C 0.7329(3) 0.3201(3) 0.7359(4) 0.0570(12) Uani 1 1 d . . . . .
H00C H 0.788219 0.326692 0.804198 0.068 Uiso 1 1 calc R U . . .
C00D C 0.8998(4) 0.0363(3) 0.7832(4) 0.0600(12) Uani 1 1 d . . . . .
C00E C 0.7009(4) 0.5139(3) 0.9832(4) 0.0675(13) Uani 1 1 d . . . . .
H00E H 0.755219 0.516694 1.052849 0.081 Uiso 1 1 calc R U . . .
C00F C 0.9824(3) 0.1051(3) 0.6385(4) 0.0580(12) Uani 1 1 d . . . . .
C00G C 0.8207(4) 0.1084(3) 0.7635(4) 0.0553(12) Uani 1 1 d . . . . .
C00H C 0.7416(4) 0.0369(3) 0.9092(4) 0.0715(14) Uani 1 1 d . . . . .
H00H H 0.689506 0.037329 0.952380 0.086 Uiso 1 1 calc R U . . .
C00I C 0.5429(4) 0.5055(3) 0.7840(4) 0.0712(14) Uani 1 1 d . . . . .
H00I H 0.488444 0.501275 0.714526 0.085 Uiso 1 1 calc R U . . .
C00J C 0.7411(4) 0.1052(3) 0.8297(4) 0.0640(13) Uani 1 1 d . . . . .
H00J H 0.687973 0.150692 0.818134 0.077 Uiso 1 1 calc R U . . .
C00K C 0.9913(4) 0.2446(3) 0.4773(4) 0.0695(14) Uani 1 1 d . . . . .
H00K H 0.995472 0.291537 0.424110 0.083 Uiso 1 1 calc R U . . .
C00L C 1.0609(4) 0.1041(4) 0.5728(4) 0.0721(14) Uani 1 1 d . . . . .
H00L H 1.110930 0.056021 0.584008 0.086 Uiso 1 1 calc R U . . .
C00M C 0.9050(3) 0.1775(3) 0.6196(4) 0.0522(11) Uani 1 1 d . . . . .
C00N C 0.9774(4) 0.0370(3) 0.7203(4) 0.0652(13) Uani 1 1 d . . . . .
H00N H 1.028696 -0.010164 0.733192 0.078 Uiso 1 1 calc R U . . .
C00O C 0.6143(4) 0.5707(3) 0.9722(4) 0.0730(14) Uani 1 1 d . . . . .
H00O H 0.609750 0.611181 1.032583 0.088 Uiso 1 1 calc R U . . .
C00P C 0.3991(4) 0.2256(3) 0.2594(4) 0.0731(14) Uani 1 1 d . . . . .
H00P H 0.404690 0.183359 0.201132 0.088 Uiso 1 1 calc R U . . .
C00Q C 0.3836(4) 0.3501(3) 0.4253(4) 0.0730(15) Uani 1 1 d . . . . .
H00Q H 0.379802 0.393692 0.482721 0.088 Uiso 1 1 calc R U . . .
C00R C 1.0651(4) 0.1713(4) 0.4939(5) 0.0750(14) Uani 1 1 d . . . . .
H00R H 1.117098 0.168939 0.450649 0.090 Uiso 1 1 calc R U . . .
C00S C 0.2956(4) 0.3344(4) 0.3321(5) 0.0910(18) Uani 1 1 d . . . . .
H00S H 0.231652 0.366993 0.326017 0.109 Uiso 1 1 calc R U . . .
C00T C 0.8958(4) -0.0338(3) 0.8672(5) 0.0783(15) Uani 1 1 d . . . . .
H00T H 0.947509 -0.080608 0.880911 0.094 Uiso 1 1 calc R U . . .
C00U C 0.3031(4) 0.2704(4) 0.2488(4) 0.0800(16) Uani 1 1 d . . . . .
H00U H 0.244061 0.257625 0.186086 0.096 Uiso 1 1 calc R U . . .
C00V C 0.5341(4) 0.5670(4) 0.8705(5) 0.0839(16) Uani 1 1 d . . . . .
H00V H 0.474204 0.605667 0.859900 0.101 Uiso 1 1 calc R U . . .
C00W C 0.8180(5) -0.0338(4) 0.9278(5) 0.0825(16) Uani 1 1 d . . . . .
H00W H 0.815775 -0.080876 0.981549 0.099 Uiso 1 1 calc R U . . .

loop_
_atom_site_aniso_label
_atom_site_aniso_U_11
_atom_site_aniso_U_22
_atom_site_aniso_U_33
_atom_site_aniso_U_23
_atom_site_aniso_U_13
_atom_site_aniso_U_12
N001 0.052(2) 0.053(2) 0.049(2) 0.0001(18) 0.0124(18) 0.0032(18)
N002 0.067(2) 0.064(2) 0.050(2) -0.007(2) 0.009(2) 0.001(2)
N003 0.064(3) 0.075(3) 0.052(2) -0.006(2) 0.006(2) 0.007(2)
C004 0.048(3) 0.052(3) 0.052(3) 0.009(2) 0.010(2) 0.002(2)
C005 0.055(3) 0.059(3) 0.048(3) 0.002(2) 0.010(2) 0.004(2)
C006 0.060(3) 0.047(3) 0.055(3) 0.001(2) 0.018(2) -0.001(2)
C007 0.053(3) 0.049(3) 0.053(3) -0.007(2) 0.001(2) 0.007(2)
C008 0.054(3) 0.047(3) 0.060(3) -0.001(2) 0.011(2) 0.000(2)
C009 0.051(3) 0.062(3) 0.064(3) -0.005(3) 0.003(2) 0.007(2)
C00A 0.057(3) 0.054(3) 0.044(3) -0.001(2) 0.007(2) 0.007(2)
C00B 0.052(3) 0.052(3) 0.050(3) 0.005(2) 0.013(2) 0.003(2)
C00C 0.056(3) 0.052(3) 0.059(3) -0.001(2) 0.007(2) 0.005(2)
C00D 0.057(3) 0.055(3) 0.062(3) -0.002(2) 0.002(2) 0.004(2)
C00E 0.080(4) 0.064(3) 0.057(3) -0.001(3) 0.012(3) -0.001(3)
C00F 0.050(3) 0.060(3) 0.058(3) -0.007(2) 0.002(2) 0.008(2)
C00G 0.051(3) 0.049(3) 0.060(3) -0.007(2) 0.003(2) 0.002(2)
C00H 0.068(3) 0.071(3) 0.075(4) 0.003(3) 0.018(3) 0.000(3)
C00I 0.071(3) 0.068(3) 0.071(3) -0.009(3) 0.009(3) 0.019(3)
C00J 0.062(3) 0.065(3) 0.060(3) 0.000(3) 0.006(3) 0.002(3)
C00K 0.063(3) 0.075(3) 0.068(3) -0.001(3) 0.011(3) -0.001(3)
C00L 0.062(3) 0.075(3) 0.074(4) -0.005(3) 0.007(3) 0.015(3)
C00M 0.048(3) 0.051(3) 0.049(3) -0.003(2) -0.004(2) 0.005(2)
C00N 0.059(3) 0.061(3) 0.069(3) -0.001(3) 0.004(3) 0.017(2)
C00O 0.087(4) 0.072(3) 0.062(3) -0.008(3) 0.023(3) 0.011(3)
C00P 0.070(3) 0.087(4) 0.058(3) -0.010(3) 0.006(3) 0.008(3)
C00Q 0.066(3) 0.090(4) 0.055(3) -0.008(3) 0.001(3) 0.021(3)
C00R 0.060(3) 0.092(4) 0.073(4) -0.009(3) 0.015(3) 0.002(3)
C00S 0.070(4) 0.132(5) 0.063(3) -0.015(3) 0.002(3) 0.032(3)
C00T 0.078(4) 0.063(3) 0.087(4) 0.010(3) 0.006(3) 0.014(3)
C00U 0.067(4) 0.108(4) 0.059(3) -0.008(3) 0.003(3) 0.010(3)
C00V 0.084(4) 0.080(4) 0.085(4) -0.008(3) 0.017(3) 0.021(3)
C00W 0.083(4) 0.077(4) 0.088(4) 0.018(3) 0.023(3) 0.003(3)

loop_
_atom_type_symbol
_atom_type_description
_atom_type_scat_dispersion_real
_atom_type_scat_dispersion_imag
_atom_type_scat_source
C C 0.0033 0.0016 'International Tables Vol C Tables 4.2.6.8 and 6.1.1.4'
H H 0.0000 0.0000 'International Tables Vol C Tables 4.2.6.8 and 6.1.1.4'
N N 0.0061 0.0033 'International Tables Vol C Tables 4.2.6.8 and 6.1.1.4'

loop_
_geom_angle_atom_site_label_1
_geom_angle_atom_site_label_2
_geom_angle_atom_site_label_3
_geom_angle
_geom_angle_site_symmetry_1
_geom_angle_site_symmetry_3
_geom_angle_publ_flag
C00B N001 C004 117.7(3) . . ?
C00E N002 C006 117.2(4) . . ?
C00A N003 C00P 117.8(4) . . ?
N001 C004 C006 115.9(4) . . ?
N001 C004 C00C 122.3(4) . . ?
C00C C004 C006 121.6(4) . . ?
C008 C005 H005 120.2 . . ?
C00B C005 H005 120.2 . . ?
C00B C005 C008 119.6(4) . . ?
N002 C006 C004 115.8(4) . . ?
N002 C006 C00I 122.0(4) . . ?
C00I C006 C004 122.2(4) . . ?
C00G C007 C008 119.4(4) . . ?
C00G C007 C00M 119.5(4) . . ?
C00M C007 C008 121.0(4) . . ?
C005 C008 C007 119.8(4) . . ?
C00C C008 C005 117.5(4) . . ?
C00C C008 C007 122.6(4) . . ?
C00K C009 H009 119.4 . . ?
C00K C009 C00M 121.2(4) . . ?
C00M C009 H009 119.4 . . ?
N003 C00A C00B 116.1(4) . . ?
N003 C00A C00Q 121.8(4) . . ?
C00Q C00A C00B 122.0(4) . . ?
N001 C00B C005 122.7(4) . . ?
N001 C00B C00A 116.0(4) . . ?
C005 C00B C00A 121.3(4) . . ?
C004 C00C H00C 119.9 . . ?
C008 C00C C004 120.2(4) . . ?
C008 C00C H00C 119.9 . . ?
C00N C00D C00G 118.9(4) . . ?
C00N C00D C00T 122.1(4) . . ?
C00T C00D C00G 119.0(5) . . ?
N002 C00E H00E 118.0 . . ?
N002 C00E C00O 124.0(5) . . ?
C00O C00E H00E 118.0 . . ?
C00L C00F C00M 119.1(4) . . ?
C00N C00F C00L 122.2(4) . . ?
C00N C00F C00M 118.7(4) . . ?
C007 C00G C00D 119.9(4) . . ?
C007 C00G C00J 122.7(4) . . ?
C00J C00G C00D 117.4(4) . . ?
C00J C00H H00H 119.2 . . ?
C00J C00H C00W 121.6(5) . . ?
C00W C00H H00H 119.2 . . ?
C006 C00I H00I 120.4 . . ?
C00V C00I C006 119.2(4) . . ?
C00V C00I H00I 120.4 . . ?
C00G C00J H00J 119.4 . . ?
C00H C00J C00G 121.1(4) . . ?
C00H C00J H00J 119.4 . . ?
C009 C00K H00K 119.6 . . ?
C009 C00K C00R 120.8(5) . . ?
C00R C00K H00K 119.6 . . ?
C00F C00L H00L 119.3 . . ?
C00R C00L C00F 121.5(5) . . ?
C00R C00L H00L 119.3 . . ?
C007 C00M C009 122.2(4) . . ?
C007 C00M C00F 120.3(4) . . ?
C00F C00M C009 117.5(4) . . ?
C00D C00N C00F 122.6(4) . . ?
C00D C00N H00N 118.7 . . ?
C00F C00N H00N 118.7 . . ?
C00E C00O H00O 120.8 . . ?
C00E C00O C00V 118.4(5) . . ?
C00V C00O H00O 120.8 . . ?
N003 C00P H00P 118.5 . . ?
N003 C00P C00U 123.1(5) . . ?
C00U C00P H00P 118.5 . . ?
C00A C00Q H00Q 120.3 . . ?
C00A C00Q C00S 119.4(5) . . ?
C00S C00Q H00Q 120.3 . . ?
C00K C00R H00R 120.1 . . ?
C00L C00R C00K 119.9(5) . . ?
C00L C00R H00R 120.1 . . ?
C00Q C00S H00S 120.3 . . ?
C00U C00S C00Q 119.3(5) . . ?
C00U C00S H00S 120.3 . . ?
C00D C00T H00T 119.4 . . ?
C00W C00T C00D 121.3(5) . . ?
C00W C00T H00T 119.4 . . ?
C00P C00U H00U 120.7 . . ?
C00S C00U C00P 118.6(5) . . ?
C00S C00U H00U 120.7 . . ?
C00I C00V H00V 120.4 . . ?
C00O C00V C00I 119.2(5) . . ?
C00O C00V H00V 120.4 . . ?
C00H C00W H00W 120.2 . . ?
C00T C00W C00H 119.6(5) . . ?
C00T C00W H00W 120.2 . . ?

loop_
_geom_bond_atom_site_label_1
_geom_bond_atom_site_label_2
_geom_bond_distance
_geom_bond_site_symmetry_2
_geom_bond_publ_flag
N001 C004 1.351(5) . ?
N001 C00B 1.345(5) . ?
N002 C006 1.341(5) . ?
N002 C00E 1.333(5) . ?
N003 C00A 1.339(5) . ?
N003 C00P 1.345(5) . ?
C004 C006 1.478(6) . ?
C004 C00C 1.379(5) . ?
C005 H005 0.9300 . ?
C005 C008 1.395(5) . ?
C005 C00B 1.379(5) . ?
C006 C00I 1.373(6) . ?
C007 C008 1.481(5) . ?
C007 C00G 1.401(6) . ?
C007 C00M 1.407(6) . ?
C008 C00C 1.378(6) . ?
C009 H009 0.9300 . ?
C009 C00K 1.348(6) . ?
C009 C00M 1.426(6) . ?
C00A C00B 1.476(6) . ?
C00A C00Q 1.371(6) . ?
C00C H00C 0.9300 . ?
C00D C00G 1.428(6) . ?
C00D C00N 1.374(6) . ?
C00D C00T 1.420(6) . ?
C00E H00E 0.9300 . ?
C00E C00O 1.356(6) . ?
C00F C00L 1.407(6) . ?
C00F C00M 1.417(6) . ?
C00F C00N 1.383(6) . ?
C00G C00J 1.424(6) . ?
C00H H00H 0.9300 . ?
C00H C00J 1.353(6) . ?
C00H C00W 1.391(6) . ?
C00I H00I 0.9300 . ?
C00I C00V 1.371(6) . ?
C00J H00J 0.9300 . ?
C00K H00K 0.9300 . ?
C00K C00R 1.398(7) . ?
C00L H00L 0.9300 . ?
C00L C00R 1.350(6) . ?
C00N H00N 0.9300 . ?
C00O H00O 0.9300 . ?
C00O C00V 1.363(6) . ?
C00P H00P 0.9300 . ?
C00P C00U 1.363(6) . ?
C00Q H00Q 0.9300 . ?
C00Q C00S 1.375(6) . ?
C00R H00R 0.9300 . ?
C00S H00S 0.9300 . ?
C00S C00U 1.363(6) . ?
C00T H00T 0.9300 . ?
C00T C00W 1.357(7) . ?
C00U H00U 0.9300 . ?
C00V H00V 0.9300 . ?
C00W H00W 0.9300 . ?

loop_
_geom_torsion_atom_site_label_1
_geom_torsion_atom_site_label_2
_geom_torsion_atom_site_label_3
_geom_torsion_atom_site_label_4
_geom_torsion
_geom_torsion_site_symmetry_1
_geom_torsion_site_symmetry_2
_geom_torsion_site_symmetry_3
_geom_torsion_site_symmetry_4
_geom_torsion_publ_flag
N001 C004 C006 N002 179.1(3) . . . . ?
N001 C004 C006 C00I 1.2(6) . . . . ?
N001 C004 C00C C008 -1.6(6) . . . . ?
N002 C006 C00I C00V 0.2(7) . . . . ?
N002 C00E C00O C00V 0.1(8) . . . . ?
N003 C00A C00B N001 174.6(4) . . . . ?
N003 C00A C00B C005 -8.7(6) . . . . ?
N003 C00A C00Q C00S 1.8(7) . . . . ?
N003 C00P C00U C00S 1.9(8) . . . . ?
C004 N001 C00B C005 -0.4(6) . . . . ?
C004 N001 C00B C00A 176.2(3) . . . . ?
C004 C006 C00I C00V 177.9(4) . . . . ?
C005 C008 C00C C004 2.9(6) . . . . ?
C006 N002 C00E C00O -1.0(7) . . . . ?
C006 C004 C00C C008 174.0(4) . . . . ?
C006 C00I C00V C00O -1.0(8) . . . . ?
C007 C008 C00C C004 -174.4(4) . . . . ?
C007 C00G C00J C00H -179.4(4) . . . . ?
C008 C005 C00B N001 1.8(6) . . . . ?
C008 C005 C00B C00A -174.6(4) . . . . ?
C008 C007 C00G C00D 176.9(4) . . . . ?
C008 C007 C00G C00J -2.9(6) . . . . ?
C008 C007 C00M C009 4.4(6) . . . . ?
C008 C007 C00M C00F -176.0(4) . . . . ?
C009 C00K C00R C00L -1.4(7) . . . . ?
C00A N003 C00P C00U -0.4(7) . . . . ?
C00A C00Q C00S C00U -0.2(8) . . . . ?
C00B N001 C004 C006 -175.5(3) . . . . ?
C00B N001 C004 C00C 0.3(6) . . . . ?
C00B C005 C008 C007 174.4(4) . . . . ?
C00B C005 C008 C00C -3.0(6) . . . . ?
C00B C00A C00Q C00S -174.0(4) . . . . ?
C00C C004 C006 N002 3.2(6) . . . . ?
C00C C004 C006 C00I -174.6(4) . . . . ?
C00D C00G C00J C00H 0.8(6) . . . . ?
C00D C00T C00W C00H -1.1(8) . . . . ?
C00E N002 C006 C004 -177.0(4) . . . . ?
C00E N002 C006 C00I 0.8(6) . . . . ?
C00E C00O C00V C00I 0.9(8) . . . . ?
C00F C00L C00R C00K 0.8(7) . . . . ?
C00G C007 C008 C005 -103.7(5) . . . . ?
C00G C007 C008 C00C 73.6(5) . . . . ?
C00G C007 C00M C009 -178.1(4) . . . . ?
C00G C007 C00M C00F 1.5(6) . . . . ?
C00G C00D C00N C00F 0.2(7) . . . . ?
C00G C00D C00T C00W 0.6(7) . . . . ?
C00J C00H C00W C00T 1.5(8) . . . . ?
C00K C009 C00M C007 -178.4(4) . . . . ?
C00K C009 C00M C00F 2.0(6) . . . . ?
C00L C00F C00M C007 177.9(4) . . . . ?
C00L C00F C00M C009 -2.5(6) . . . . ?
C00L C00F C00N C00D -178.7(4) . . . . ?
C00M C007 C008 C005 73.8(5) . . . . ?
C00M C007 C008 C00C -108.9(5) . . . . ?
C00M C007 C00G C00D -0.6(6) . . . . ?
C00M C007 C00G C00J 179.6(4) . . . . ?
C00M C009 C00K C00R -0.1(7) . . . . ?
C00M C00F C00L C00R 1.2(7) . . . . ?
C00M C00F C00N C00D 0.6(6) . . . . ?
C00N C00D C00G C007 -0.2(6) . . . . ?
C00N C00D C00G C00J 179.6(4) . . . . ?
C00N C00D C00T C00W -179.4(5) . . . . ?
C00N C00F C00L C00R -179.5(4) . . . . ?
C00N C00F C00M C007 -1.4(6) . . . . ?
C00N C00F C00M C009 178.2(4) . . . . ?
C00P N003 C00A C00B 174.6(4) . . . . ?
C00P N003 C00A C00Q -1.4(7) . . . . ?
C00Q C00A C00B N001 -9.4(6) . . . . ?
C00Q C00A C00B C005 167.3(4) . . . . ?
C00Q C00S C00U C00P -1.5(8) . . . . ?
C00T C00D C00G C007 179.8(4) . . . . ?
C00T C00D C00G C00J -0.4(6) . . . . ?
C00T C00D C00N C00F -179.8(4) . . . . ?
C00W C00H C00J C00G -1.4(7) . . . . ?
